data_1517986
loop_
_publ_author_name
'Nouaman, Moein'
'\<Zak, Zdirad'
'Herrmann, Eckhard'
'Navr\'atil, Old\<rich'

_publ_section_title
;
 The tretraphenylester of the \m-imido-dithiodiphosphoric acid and its
 palladium complex - crystal structures
;
_journal_name_full 'Zeitschrift fuer Anorganische und Allgemeine Chemie'
_journal_page_first 1147
_journal_page_last 1153
_journal_paper_doi 10.1002/zaac.19936190630
_journal_volume 619
_journal_year 1993
_chemical_formula_sum 'C24 H21 N O4 P2 S2'
_chemical_formula_weight 513.50
_space_group_IT_number 2
_symmetry_cell_setting triclinic
_symmetry_Int_Tables_number 2
_symmetry_space_group_name_Hall '-P 1'
_symmetry_space_group_name_H-M 'P -1'
_cell_angle_alpha 88.62(2)
_cell_angle_beta 82.93(2)
_cell_angle_gamma 72.26(2)
_cell_formula_units_Z 4
_cell_length_a 9.718(2)
_cell_length_b 14.942(3)
_cell_length_c 18.242(3)
_cell_volume 2503.5(9)
_diffrn_ambient_temperature 293
_diffrn_radiation_probe x-ray
_diffrn_radiation_type MoK\a
_diffrn_radiation_wavelength 0.71069
_exptl_crystal_density_diffrn 1.362
_exptl_crystal_density_method 1.34
_refine_ls_number_parameters 595
_refine_ls_number_reflns 7793
_refine_ls_R_factor_gt 0.040
_refine_ls_wR_factor_gt 0.066
_cod_data_source_file SS.cif
_cod_data_source_block SS
_cod_depositor_comments
;
 Marking attached hydrogen atoms.

 Antanas Vaitkus,
 2017-01-03
;
_cod_database_code 1517986

loop_
_symmetry_equiv_pos_site_id
_symmetry_equiv_pos_as_xyz
1 x,y,z
2 -x,-y,-z

loop_
_atom_site_label
_atom_site_type_symbol
_atom_site_thermal_displace_type
_atom_site_fract_x
_atom_site_fract_y
_atom_site_fract_z
_atom_site_occupancy
_atom_site_U_iso_or_equiv
_atom_site_attached_hydrogens
S11 S Uiso 0.56822(6) 0.89078(4) 0.40903(2) 1.000 0.0523(4) 0
S21 S Uiso 0.82078(7) 0.75212(4) 0.66368(3) 1.000 0.0570(4) 0
P11 P Uiso 0.65033(5) 0.82297(3) 0.49143(2) 1.000 0.0383(3) 0
P21 P Uiso 0.68326(5) 0.86875(3) 0.64605(2) 1.000 0.0410(3) 0
O11 O Uiso 0.8126(2) 0.75730(10) 0.47670(10) 1.000 0.0494(13) 0
O21 O Uiso 0.5716(2) 0.75240(10) 0.52840(10) 1.000 0.0494(13) 0
O31 O Uiso 0.5193(2) 0.88640(10) 0.68030(10) 1.000 0.0532(13) 0
O41 O Uiso 0.7087(2) 0.96120(10) 0.67410(10) 1.000 0.0481(13) 0
N1 N Uiso 0.6612(2) 0.89270(10) 0.55800(10) 1.000 0.0469(13) 1
C111 C Uiso 0.8464(2) 0.67540(10) 0.43270(10) 1.000 0.0494(13) 0
C121 C Uiso 0.8397(3) 0.5933(2) 0.4657(2) 1.000 0.070(3) 1
C131 C Uiso 0.8777(4) 0.5126(2) 0.4203(2) 1.000 0.093(3) 1
C141 C Uiso 0.9174(4) 0.5163(2) 0.3472(2) 1.000 0.095(3) 1
C151 C Uiso 0.9243(4) 0.5993(3) 0.3155(2) 1.000 0.094(3) 1
C161 C Uiso 0.8897(3) 0.6802(2) 0.35870(10) 1.000 0.071(3) 1
C211 C Uiso 0.4323(2) 0.75010(10) 0.51690(10) 1.000 0.0481(13) 0
C221 C Uiso 0.3171(3) 0.7954(2) 0.5663(2) 1.000 0.074(3) 1
C231 C Uiso 0.1827(3) 0.7872(3) 0.5584(2) 1.000 0.099(3) 1
C241 C Uiso 0.1651(3) 0.7352(3) 0.5033(2) 1.000 0.096(4) 1
C251 C Uiso 0.2827(4) 0.6881(3) 0.4548(2) 1.000 0.104(4) 1
C261 C Uiso 0.4197(3) 0.6959(2) 0.4605(2) 1.000 0.080(3) 1
C311 C Uiso 0.4725(2) 0.8952(2) 0.75670(10) 1.000 0.0481(13) 0
C321 C Uiso 0.4266(3) 0.9822(2) 0.78860(10) 1.000 0.0633(13) 1
C331 C Uiso 0.3718(3) 0.9929(2) 0.8626(2) 1.000 0.076(3) 1
C341 C Uiso 0.3656(3) 0.9149(2) 0.90330(10) 1.000 0.079(3) 1
C351 C Uiso 0.4098(3) 0.8276(2) 0.8702(2) 1.000 0.082(3) 1
C361 C Uiso 0.4649(3) 0.8163(2) 0.7955(2) 1.000 0.068(3) 1
C411 C Uiso 0.8453(2) 0.97630(10) 0.67060(10) 1.000 0.0481(13) 0
C421 C Uiso 0.9293(3) 0.9438(2) 0.72670(10) 1.000 0.063(3) 1
C431 C Uiso 1.0579(3) 0.9657(2) 0.7262(2) 1.000 0.084(3) 1
C441 C Uiso 1.1005(4) 1.0184(3) 0.6700(2) 1.000 0.091(3) 1
C451 C Uiso 1.0147(4) 1.0503(3) 0.6142(2) 1.000 0.093(3) 1
C461 C Uiso 0.8835(3) 1.0299(2) 0.6143(2) 1.000 0.070(3) 1
S12 S Uiso 0.58619(7) 0.58549(4) 0.92644(4) 1.000 0.0633(4) 0
S22 S Uiso 0.98136(7) 0.23913(5) 0.84545(3) 1.000 0.0662(5) 0
P12 P Uiso 0.73984(6) 0.47538(3) 0.89182(3) 1.000 0.0455(4) 0
P22 P Uiso 0.82698(6) 0.26813(4) 0.92366(3) 1.000 0.0504(4) 0
O12 O Uiso 0.8970(2) 0.46710(10) 0.90980(10) 1.000 0.0595(13) 0
O22 O Uiso 0.7691(2) 0.46010(10) 0.80560(10) 1.000 0.0519(13) 0
O32 O Uiso 0.8677(2) 0.25270(10) 1.00510(10) 1.000 0.0747(13) 0
O42 O Uiso 0.7143(2) 0.20930(10) 0.92870(10) 1.000 0.0621(13) 0
N2 N Uiso 0.7163(2) 0.37850(10) 0.92900(10) 1.000 0.0519(13) 1
C112 C Uiso 0.9869(3) 0.5211(2) 0.88360(10) 1.000 0.0532(13) 0
C122 C Uiso 1.1230(3) 0.4930(2) 0.90670(10) 1.000 0.067(3) 1
C132 C Uiso 1.2202(3) 0.5410(3) 0.8848(2) 1.000 0.084(3) 1
C142 C Uiso 1.1829(4) 0.6167(3) 0.8392(2) 1.000 0.089(3) 1
C152 C Uiso 1.0455(4) 0.6464(2) 0.8173(2) 1.000 0.081(3) 1
C162 C Uiso 0.9455(3) 0.5984(2) 0.8397(2) 1.000 0.070(3) 1
C212 C Uiso 0.6605(2) 0.48580(10) 0.75790(10) 1.000 0.0481(13) 0
C222 C Uiso 0.5595(3) 0.4397(2) 0.75820(10) 1.000 0.067(3) 1
C232 C Uiso 0.4568(3) 0.4659(2) 0.7092(2) 1.000 0.079(3) 1
C242 C Uiso 0.4604(4) 0.5368(2) 0.6592(2) 1.000 0.082(3) 1
C252 C Uiso 0.5650(4) 0.5808(2) 0.6597(2) 1.000 0.090(3) 1
C262 C Uiso 0.6655(3) 0.5555(2) 0.7089(2) 1.000 0.077(3) 1
C312 C Uiso 0.9987(3) 0.1926(2) 1.02520(10) 1.000 0.0545(13) 0
C322 C Uiso 1.0040(3) 0.1044(2) 1.0498(2) 1.000 0.070(3) 1
C332 C Uiso 1.1287(4) 0.0485(2) 1.0746(2) 1.000 0.091(3) 1
C342 C Uiso 1.2440(4) 0.0794(3) 1.0754(2) 1.000 0.109(4) 1
C352 C Uiso 1.2378(4) 0.1668(4) 1.0509(2) 1.000 0.113(4) 1
C362 C Uiso 1.1140(4) 0.2264(2) 1.0253(2) 1.000 0.086(3) 1
C412 C Uiso 0.6206(3) 0.21490(10) 0.87400(10) 1.000 0.0570(13) 0
C422 C Uiso 0.4750(3) 0.2548(2) 0.8946(2) 1.000 0.079(3) 1
C432 C Uiso 0.3789(3) 0.2608(2) 0.8431(2) 1.000 0.089(3) 1
C442 C Uiso 0.4300(4) 0.2277(2) 0.7726(2) 1.000 0.082(3) 1
C452 C Uiso 0.5764(3) 0.1874(2) 0.7534(2) 1.000 0.077(3) 1
C462 C Uiso 0.6745(3) 0.1801(2) 0.8040(2) 1.000 0.070(3) 1

loop_
_atom_type_symbol
_atom_type_description
_atom_type_scat_dispersion_real
_atom_type_scat_dispersion_imag
_atom_type_scat_source
C C 0.0033 0.0016 ' International Tables Vol C Tables 4.2.6.8 and 6.1.1.4'
N N 0.0061 0.0033 ' International Tables Vol C Tables 4.2.6.8 and 6.1.1.4'
O O 0.0106 0.0060 ' International Tables Vol C Tables 4.2.6.8 and 6.1.1.4'
P P 0.1023 0.0942 ' International Tables Vol C Tables 4.2.6.8 and 6.1.1.4'
S S 0.1246 0.1234 ' International Tables Vol C Tables 4.2.6.8 and 6.1.1.4'

loop_
_geom_angle_atom_site_label_1
_geom_angle_atom_site_label_2
_geom_angle_atom_site_label_3
_geom_angle
_geom_angle_publ_flag
S11 P11 O11 116.82(7) yes
S11 P11 O21 116.03(8) yes
S11 P11 N1 112.76(6) yes
O11 P11 O21 101.23(9) yes
O11 P11 N1 101.43(10) yes
O21 P11 N1 106.90(9) yes
S21 P21 O31 118.26(7) yes
S21 P21 O41 117.81(8) yes
S21 P21 N1 115.79(6) yes
O31 P21 O41 99.61(9) yes
O31 P21 N1 100.17(10) yes
O41 P21 N1 102.18(9) yes
S12 P12 O22 115.65(7) yes
S12 P12 N2 112.45(8) yes
O12 P12 O22 100.54(11) yes
O12 P12 N2 101.31(9) yes
O22 P12 N2 107.75(9) yes
S12 P12 O12 117.50(7) yes
S22 P22 O32 117.67(8) yes
O32 P22 O42 98.02(10) yes
O32 P22 N2 101.39(9) yes
O42 P22 N2 101.91(10) yes
S22 P22 O42 117.93(8) yes
S22 P22 N2 116.76(8) yes
P11 O11 C111 119.91(16) yes
P11 O21 C211 125.48(13) yes
P21 O31 C311 123.56(16) yes
P21 O41 C411 124.64(13) yes
P12 O12 C112 128.81(16) yes
P12 O22 C212 124.42(15) yes
P22 O32 C312 125.19(15) yes
P22 O42 C412 121.94(14) yes
P11 N1 P21 129.28(10) yes
P12 N2 P22 130.37(13) yes
O11 C111 C121 119.0(2) yes
C121 C111 C161 122.3(2) no
O11 C111 C161 118.66(18) yes
C111 C121 C131 117.3(3) no
C121 C131 C141 121.3(3) no
C131 C141 C151 120.3(3) no
C141 C151 C161 120.1(3) no
C111 C161 C151 118.6(3) no
O21 C211 C221 118.5(2) yes
C221 C211 C261 122.4(2) no
O21 C211 C261 118.8(2) yes
C211 C221 C231 118.6(3) no
C221 C231 C241 121.0(3) no
C231 C241 C251 119.9(3) no
C241 C251 C261 120.6(3) no
C211 C261 C251 117.4(3) no
C321 C311 C361 122.1(2) no
O31 C311 C361 118.9(2) yes
O31 C311 C321 118.9(2) yes
C122 C112 C162 120.8(3) no
O12 C112 C122 114.9(2) yes
O12 C112 C162 124.3(3) yes
C311 C321 C331 119.7(2) no
C112 C122 C132 120.1(3) no
C321 C331 C341 119.5(3) no
C122 C132 C142 120.2(3) no
C331 C341 C351 120.3(2) no
C132 C142 C152 119.9(4) no
C341 C351 C361 120.5(3) no
C142 C152 C162 120.3(3) no
C311 C361 C351 117.9(3) no
C112 C162 C152 118.7(3) no
O41 C411 C461 118.2(2) yes
C421 C411 C461 122.7(2) no
O41 C411 C421 118.94(19) yes
C222 C212 C262 121.5(2) no
O22 C212 C262 117.2(2) yes
O22 C212 C222 121.23(17) yes
C411 C421 C431 118.7(2) no
C212 C222 C232 119.3(2) no
C421 C431 C441 120.2(3) no
C222 C232 C242 119.8(3) no
C431 C441 C451 120.2(4) no
C232 C242 C252 119.3(3) no
C441 C451 C461 120.4(4) no
C242 C252 C262 120.7(3) no
C411 C461 C451 117.9(3) no
C212 C262 C252 119.3(3) no
O32 C312 C322 119.3(3) yes
O32 C312 C362 118.8(2) yes
C322 C312 C362 121.7(3) no
C312 C322 C332 119.2(3) no
C322 C332 C342 120.7(3) no
C332 C342 C352 119.8(4) no
C342 C352 C362 121.9(4) no
C312 C362 C352 116.8(3) no
O42 C412 C422 117.1(2) yes
O42 C412 C462 121.0(2) yes
C422 C412 C462 121.9(3) no
C412 C422 C432 119.1(3) no
C422 C432 C442 120.2(3) no
C432 C442 C452 119.6(3) no
C442 C452 C462 121.3(3) no
C412 C462 C452 117.9(3) no

loop_
_geom_bond_atom_site_label_1
_geom_bond_atom_site_label_2
_geom_bond_distance
_geom_bond_publ_flag
S11 P11 1.9110(7) yes
S21 P21 1.8937(8) yes
S12 P12 1.9121(9) yes
S22 P22 1.8923(9) yes
P11 N1 1.6526(18) yes
P11 O11 1.5771(19) yes
P11 O21 1.5756(18) yes
P21 N1 1.6626(19) yes
P21 O41 1.5826(17) yes
P21 O31 1.583(2) yes
P12 N2 1.6505(17) yes
P12 O12 1.569(2) yes
P12 O22 1.5730(19) yes
P22 O32 1.5778(19) yes
P22 O42 1.593(2) yes
P22 N2 1.6695(16) yes
O11 C111 1.410(2) yes
O21 C211 1.406(3) yes
O31 C311 1.408(3) yes
O41 C411 1.407(3) yes
O12 C112 1.397(3) yes
O22 C212 1.408(3) yes
O32 C312 1.401(3) yes
O42 C412 1.416(3) yes
C111 C121 1.369(3) no
C111 C161 1.371(3) no
C121 C131 1.406(4) no
C131 C141 1.346(5) no
C141 C151 1.372(5) no
C151 C161 1.389(5) no
C211 C261 1.364(4) no
C211 C221 1.358(4) no
C221 C231 1.374(5) no
C231 C241 1.343(5) no
C241 C251 1.369(5) no
C251 C261 1.388(5) no
C311 C361 1.377(4) no
C311 C321 1.359(4) no
C112 C162 1.374(4) no
C112 C122 1.376(4) no
C321 C331 1.383(4) no
C122 C132 1.368(5) no
C331 C341 1.380(4) no
C132 C142 1.372(6) no
C341 C351 1.372(4) no
C142 C152 1.379(6) no
C351 C361 1.396(5) no
C152 C162 1.392(5) no
C411 C461 1.372(4) no
C411 C421 1.375(3) no
C212 C222 1.360(4) no
C212 C262 1.364(4) no
C421 C431 1.384(4) no
C222 C232 1.383(4) no
C431 C441 1.378(5) no
C232 C242 1.387(5) no
C441 C451 1.379(6) no
C242 C252 1.370(5) no
C451 C461 1.398(5) no
C252 C262 1.370(5) no
C312 C322 1.370(4) no
C312 C362 1.362(5) no
C322 C332 1.368(5) no
C332 C342 1.337(6) no
C342 C352 1.356(7) no
C352 C362 1.387(6) no
C412 C422 1.366(4) no
C412 C462 1.370(4) no
C422 C432 1.387(5) no
C432 C442 1.367(5) no
C442 C452 1.369(5) no
C452 C462 1.386(5) no

loop_
_geom_torsion_atom_site_label_1
_geom_torsion_atom_site_label_2
_geom_torsion_atom_site_label_3
_geom_torsion_atom_site_label_4
_geom_torsion
_geom_torsion_publ_flag
S11 P11 O11 C111 -68.85(16) no
O21 P11 O11 C111 58.15(17) no
N1 P11 O11 C111 168.18(15) no
S11 P11 O21 C211 -14.55(18) no
O11 P11 O21 C211 -142.06(16) no
N1 P11 O21 C211 112.20(16) no
S11 P11 N1 P21 162.42(12) no
O11 P11 N1 P21 -71.86(17) no
O21 P11 N1 P21 33.75(18) no
S21 P21 O31 C311 67.21(19) no
O41 P21 O31 C311 -61.70(19) no
N1 P21 O31 C311 -166.04(18) no
S21 P21 O41 C411 39.29(19) no
O31 P21 O41 C411 168.50(16) no
N1 P21 O41 C411 -88.81(17) no
S21 P21 N1 P11 42.16(18) no
O31 P21 N1 P11 -86.22(16) no
O41 P21 N1 P11 171.53(15) no
S12 P12 N2 P22 -172.62(12) no
O12 P12 N2 P22 -46.30(17) no
O22 P12 N2 P22 58.77(18) no
O22 P12 O12 C112 59.2(2) no
N2 P12 O12 C112 169.85(19) no
S12 P12 O22 C212 -33.87(17) no
O12 P12 O22 C212 -161.49(14) no
N2 P12 O22 C212 92.90(16) no
S12 P12 O12 C112 -67.2(2) no
N2 P22 O42 C412 63.53(17) no
S22 P22 O32 C312 -22.1(2) no
O42 P22 O32 C312 105.3(2) no
N2 P22 O32 C312 -150.7(2) no
S22 P22 O42 C412 -65.70(17) no
O32 P22 O42 C412 167.04(15) no
O32 P22 N2 P12 110.93(16) no
O42 P22 N2 P12 -148.23(15) no
S22 P22 N2 P12 -18.27(18) no
P11 O11 C111 C121 -88.6(2) no
P11 O11 C111 C161 93.6(2) no
P11 O21 C211 C221 -96.4(2) no
P11 O21 C211 C261 89.3(2) no
P21 O31 C311 C361 -92.7(2) no
P21 O31 C311 C321 91.9(3) no
P21 O41 C411 C421 -85.4(2) no
P21 O41 C411 C461 100.0(2) no
P12 O12 C112 C122 -176.60(16) no
P12 O12 C112 C162 5.1(4) no
P12 O22 C212 C262 113.9(2) no
P12 O22 C212 C222 -69.3(2) no
P22 O32 C312 C322 -97.5(3) no
P22 O32 C312 C362 87.7(3) no
P22 O42 C412 C422 -113.0(2) no
P22 O42 C412 C462 68.1(2) no
O11 C111 C121 C131 -178.5(3) no
C121 C111 C161 C151 1.7(4) no
C161 C111 C121 C131 -0.8(4) no
O11 C111 C161 C151 179.4(3) no
C111 C121 C131 C141 -0.8(5) no
C121 C131 C141 C151 1.3(6) no
C131 C141 C151 C161 -0.3(6) no
C141 C151 C161 C111 -1.2(5) no
C221 C211 C261 C251 0.0(4) no
O21 C211 C261 C251 174.1(3) no
O21 C211 C221 C231 -175.0(3) no
C261 C211 C221 C231 -0.9(4) no
C211 C221 C231 C241 0.3(5) no
C221 C231 C241 C251 1.2(6) no
C231 C241 C251 C261 -2.1(6) no
C241 C251 C261 C211 1.5(5) no
O31 C311 C361 C351 -176.2(2) no
C321 C311 C361 C351 -0.9(4) no
O31 C311 C321 C331 176.0(2) no
C361 C311 C321 C331 0.8(4) no
O12 C112 C122 C132 -179.7(3) no
O12 C112 C162 C152 179.9(3) no
C122 C112 C162 C152 1.7(4) no
C162 C112 C122 C132 -1.3(4) no
C311 C321 C331 C341 0.6(4) no
C112 C122 C132 C142 -0.6(5) no
C321 C331 C341 C351 -1.8(5) no
C122 C132 C142 C152 2.1(6) no
C331 C341 C351 C361 1.6(5) no
C132 C142 C152 C162 -1.7(6) no
C341 C351 C361 C311 -0.3(5) no
C142 C152 C162 C112 -0.2(5) no
O41 C411 C421 C431 -174.6(2) no
C421 C411 C461 C451 1.1(4) no
C461 C411 C421 C431 -0.3(4) no
O41 C411 C461 C451 175.5(3) no
O22 C212 C222 C232 -178.5(2) no
C262 C212 C222 C232 -1.9(4) no
O22 C212 C262 C252 177.9(3) no
C222 C212 C262 C252 1.1(4) no
C411 C421 C431 C441 -0.5(4) no
C212 C222 C232 C242 1.8(4) no
C421 C431 C441 C451 0.5(5) no
C222 C232 C242 C252 -0.8(5) no
C431 C441 C451 C461 0.3(6) no
C232 C242 C252 C262 0.0(5) no
C441 C451 C461 C411 -1.1(5) no
C242 C252 C262 C212 -0.2(5) no
O32 C312 C322 C332 -175.1(3) no
C362 C312 C322 C332 -0.5(5) no
O32 C312 C362 C352 175.3(3) no
C322 C312 C362 C352 0.6(5) no
C312 C322 C332 C342 0.4(5) no
C322 C332 C342 C352 -0.5(6) no
C332 C342 C352 C362 0.6(6) no
C342 C352 C362 C312 -0.6(5) no
O42 C412 C422 C432 -179.3(2) no
C462 C412 C422 C432 -0.4(4) no
O42 C412 C462 C452 179.6(2) no
C422 C412 C462 C452 0.8(4) no
C412 C422 C432 C442 -0.5(4) no
C422 C432 C442 C452 0.9(5) no
C432 C442 C452 C462 -0.5(5) no
C442 C452 C462 C412 -0.3(4) no
